data_1551779
loop_
_publ_author_name
'KAWAMURA, Tomoko'
'HIRAYAMA, Noriaki'

_publ_section_title
;
 Addendum: Crystal Structure of Guanfacine Hydrochloride [X-ray Structure
 Analysis Online, Vol. 25, p. 3 (2009)]
;
_journal_name_full 'X-ray Structure Analysis Online'
_journal_page_first 47
_journal_paper_doi 10.2116/xraystruct.25.47
_journal_volume 25
_journal_year 2009
_chemical_formula_moiety 'C9 H10 Cl3 N3 O '
_chemical_formula_sum 'C9 H10 Cl3 N3 O'
_chemical_formula_weight 282.56
_space_group_IT_number 60
_space_group_name_Hall '-P 2n 2ab'
_space_group_name_H-M_alt 'P b c n'
_symmetry_cell_setting orthorhombic
_symmetry_Int_Tables_number 60
_symmetry_space_group_name_Hall '-P 2n 2ab'
_symmetry_space_group_name_H-M 'P b c n'
_cell_angle_alpha 90.0000
_cell_angle_beta 90.0000
_cell_angle_gamma 90.0000
_cell_formula_units_Z 16
_cell_length_a 14.439(3)
_cell_length_b 8.3664(18)
_cell_length_c 39.656(8)
_cell_measurement_reflns_used 38282
_cell_measurement_temperature 293.1
_cell_measurement_theta_max 68.6
_cell_measurement_theta_min 3.1
_cell_volume 4790.5(17)
_computing_cell_refinement PROCESS-AUTO
_computing_data_collection PROCESS-AUTO
_computing_data_reduction CrystalStructure
_computing_publication_material 'CrystalStructure 3.7.0'
_computing_structure_refinement CRYSTALS
_computing_structure_solution SIR92
_diffrn_detector_area_resol_mean 10.00
_diffrn_measured_fraction_theta_full 0.964
_diffrn_measured_fraction_theta_max 0.964
_diffrn_measurement_device_type 'Rigaku RAXIS-RAPID'
_diffrn_measurement_method \w
_diffrn_radiation_type 'Cu K\a'
_diffrn_radiation_wavelength 1.54187
_diffrn_reflns_av_R_equivalents 0.083
_diffrn_reflns_limit_h_max 16
_diffrn_reflns_limit_h_min -17
_diffrn_reflns_limit_k_max 8
_diffrn_reflns_limit_k_min -9
_diffrn_reflns_limit_l_max 46
_diffrn_reflns_limit_l_min -47
_diffrn_reflns_number 34984
_diffrn_reflns_theta_full 68.24
_diffrn_reflns_theta_max 68.24
_exptl_absorpt_coefficient_mu 6.800
_exptl_absorpt_correction_T_max 0.712
_exptl_absorpt_correction_T_min 0.247
_exptl_absorpt_correction_type multi-scan
_exptl_absorpt_process_details
;
    Higashi, T. (1995). Program for Absorption Correction.
    Rigaku Corporation, Tokyo, Japan.
;
_exptl_crystal_colour colorless
_exptl_crystal_density_diffrn 1.567
_exptl_crystal_density_method 'not measured'
_exptl_crystal_description platelet
_exptl_crystal_F_000 2304.00
_exptl_crystal_size_max 0.30
_exptl_crystal_size_mid 0.10
_exptl_crystal_size_min 0.05
_refine_diff_density_max 0.65
_refine_diff_density_min -0.39
_refine_ls_extinction_method none
_refine_ls_goodness_of_fit_ref 1.149
_refine_ls_hydrogen_treatment refall
_refine_ls_number_parameters 309
_refine_ls_number_reflns 1736
_refine_ls_R_factor_gt 0.0640
_refine_ls_shift/su_max 0.0000
_refine_ls_structure_factor_coef Fsqd
_refine_ls_weighting_details 'w = 1/[0.0010Fo^2^ + 1.0000\s(Fo^2^)]/(4Fo^2^)'
_refine_ls_weighting_scheme calc
_refine_ls_wR_factor_ref 0.1230
_reflns_number_gt 1702
_reflns_number_total 4218
_reflns_threshold_expression F^2^>2.0\s(F^2^)
_cod_data_source_file 25_47_1.cif
_cod_data_source_block '_Guanfacine_Hydrochloride'
_cod_original_cell_volume 4790.6(17)
_cod_original_formula_sum 'C9 H10 Cl3 N3 O '
_cod_database_code 1551779

loop_
_symmetry_equiv_pos_site_id
_symmetry_equiv_pos_as_xyz
1 +X,+Y,+Z
2 1/2-X,1/2+Y,+Z
3 +X,-Y,1/2+Z
4 1/2-X,1/2-Y,1/2+Z
5 -X,-Y,-Z
6 1/2+X,1/2-Y,-Z
7 -X,+Y,1/2-Z
8 1/2+X,1/2+Y,1/2-Z

loop_
_atom_site_label
_atom_site_type_symbol
_atom_site_fract_x
_atom_site_fract_y
_atom_site_fract_z
_atom_site_U_iso_or_equiv
_atom_site_adp_type
_atom_site_occupancy
_atom_site_symmetry_multiplicity
_atom_site_calc_flag
_atom_site_refinement_flags
Cl(101) Cl 0.6304(2) -0.2464(3) 0.22487(8) 0.0802(10) Uani 1.00 1 d .
Cl(102) Cl 0.6276(2) 0.3692(3) 0.18438(6) 0.0762(10) Uani 1.00 1 d .
Cl(103) Cl 0.73404(16) 0.3273(2) 0.08480(6) 0.0542(7) Uani 1.00 1 d .
Cl(202) Cl 0.57042(17) 0.6378(2) 0.12507(6) 0.0588(8) Uani 1.00 1 d .
Cl(201) Cl 0.25653(19) 0.3108(3) 0.09875(6) 0.0686(9) Uani 1.00 1 d .
Cl(203) Cl 0.36988(18) 0.0771(2) 0.01690(6) 0.0522(7) Uani 1.00 1 d .
O(101) O 0.4890(4) 0.0330(8) 0.15882(16) 0.062(2) Uani 1.00 1 d .
O(201) O 0.4123(4) 0.6773(8) 0.05502(14) 0.059(2) Uani 1.00 1 d .
N(101) N 0.5904(4) 0.0215(8) 0.11462(17) 0.038(2) Uani 1.00 1 d .
N(102) N 0.5662(5) -0.0017(9) 0.05832(18) 0.059(2) Uani 1.00 1 d .
N(103) N 0.4402(5) 0.0170(8) 0.09335(19) 0.046(2) Uani 1.00 1 d .
N(201) N 0.3943(5) 0.4525(8) 0.02341(18) 0.043(2) Uani 1.00 1 d .
N(202) N 0.3435(5) 0.4175(8) -0.03101(18) 0.056(2) Uani 1.00 1 d .
N(203) N 0.3635(5) 0.6698(9) -0.01107(17) 0.050(2) Uani 1.00 1 d .
C(101) C 0.5672(7) 0.0273(11) 0.1487(2) 0.045(3) Uani 1.00 1 d .
C(102) C 0.6507(6) 0.0184(11) 0.1707(2) 0.053(3) Uani 1.00 1 d .
C(103) C 0.6342(6) 0.0662(11) 0.2071(2) 0.040(2) Uani 1.00 1 d .
C(104) C 0.6287(6) -0.0420(10) 0.2333(2) 0.051(3) Uani 1.00 1 d .
C(105) C 0.6165(7) 0.0030(15) 0.2664(2) 0.062(3) Uani 1.00 1 d .
C(106) C 0.6137(7) 0.1650(16) 0.2735(2) 0.063(3) Uani 1.00 1 d .
C(107) C 0.6178(6) 0.2774(12) 0.2485(2) 0.058(3) Uani 1.00 1 d .
C(108) C 0.6271(6) 0.2258(13) 0.2155(2) 0.050(3) Uani 1.00 1 d .
C(109) C 0.5298(7) 0.0113(11) 0.0891(2) 0.040(2) Uani 1.00 1 d .
C(201) C 0.4162(6) 0.5325(12) 0.0521(2) 0.043(3) Uani 1.00 1 d .
C(202) C 0.4491(6) 0.4238(11) 0.0807(2) 0.046(3) Uani 1.00 1 d .
C(203) C 0.4116(6) 0.4761(10) 0.1146(2) 0.036(2) Uani 1.00 1 d .
C(208) C 0.4599(6) 0.5721(10) 0.1367(2) 0.039(2) Uani 1.00 1 d .
C(207) C 0.4257(7) 0.6178(12) 0.1674(2) 0.054(3) Uani 1.00 1 d .
C(206) C 0.3403(8) 0.5672(13) 0.1769(2) 0.066(4) Uani 1.00 1 d .
C(205) C 0.2875(7) 0.4683(12) 0.1560(2) 0.059(3) Uani 1.00 1 d .
C(204) C 0.3238(7) 0.4268(10) 0.1249(2) 0.046(3) Uani 1.00 1 d .
C(209) C 0.3666(6) 0.5188(11) -0.0063(2) 0.035(2) Uani 1.00 1 d .
H(101) H 0.6960 0.0883 0.1616 0.064 Uiso 1.00 1 c R
H(102) H 0.6738 -0.0880 0.1706 0.064 Uiso 1.00 1 c R
H(103) H 0.6111 -0.0749 0.2837 0.075 Uiso 1.00 1 c R
H(104) H 0.6087 0.1979 0.2963 0.076 Uiso 1.00 1 c R
H(105) H 0.6135 0.3880 0.2537 0.069 Uiso 1.00 1 c R
H(106) H 0.6564 0.0121 0.1071 0.046 Uiso 1.00 1 c R
H(107) H 0.6296 -0.0289 0.0620 0.071 Uiso 1.00 1 c R
H(108) H 0.5366 -0.0559 0.0420 0.071 Uiso 1.00 1 c R
H(109) H 0.4040 -0.0553 0.0822 0.056 Uiso 1.00 1 c R
H(110) H 0.4200 0.0827 0.1172 0.056 Uiso 1.00 1 c R
H(201) H 0.4288 0.3178 0.0764 0.055 Uiso 1.00 1 c R
H(202) H 0.5148 0.4263 0.0814 0.055 Uiso 1.00 1 c R
H(203) H 0.4611 0.6851 0.1818 0.065 Uiso 1.00 1 c R
H(204) H 0.3154 0.5988 0.1980 0.079 Uiso 1.00 1 c R
H(205) H 0.2287 0.4286 0.1628 0.071 Uiso 1.00 1 c R
H(206) H 0.4154 0.3195 0.0250 0.052 Uiso 1.00 1 c R
H(207) H 0.3423 0.3108 -0.0268 0.067 Uiso 1.00 1 c R
H(208) H 0.3330 0.4718 -0.0474 0.067 Uiso 1.00 1 c R
H(209) H 0.3525 0.7186 -0.0284 0.060 Uiso 1.00 1 c R
H(210) H 0.3753 0.7436 0.0039 0.060 Uiso 1.00 1 c R

loop_
_atom_site_aniso_label
_atom_site_aniso_U_11
_atom_site_aniso_U_22
_atom_site_aniso_U_33
_atom_site_aniso_U_12
_atom_site_aniso_U_13
_atom_site_aniso_U_23
Cl(101) 0.081(2) 0.0616(18) 0.098(2) -0.0089(18) -0.020(2) 0.0090(17)
Cl(102) 0.0725(19) 0.0767(19) 0.079(2) -0.0053(19) -0.0007(17) 0.0295(16)
Cl(103) 0.0522(15) 0.0578(15) 0.0527(14) -0.0037(15) -0.0090(13) -0.0014(14)
Cl(202) 0.0503(15) 0.0625(18) 0.0636(18) -0.0125(15) -0.0001(13) 0.0006(15)
Cl(201) 0.0546(16) 0.0687(19) 0.083(2) -0.0084(16) -0.0112(16) -0.0087(16)
Cl(203) 0.0666(17) 0.0510(14) 0.0389(14) 0.0078(16) -0.0087(14) -0.0012(12)
O(101) 0.041(4) 0.100(6) 0.045(4) -0.001(4) 0.011(3) -0.015(4)
O(201) 0.086(5) 0.047(4) 0.043(4) 0.001(4) -0.006(3) -0.001(3)
N(101) 0.025(3) 0.064(5) 0.026(4) -0.002(3) -0.006(3) 0.008(4)
N(102) 0.058(5) 0.090(6) 0.030(4) -0.010(5) -0.004(4) -0.012(4)
N(103) 0.046(5) 0.037(4) 0.056(5) 0.003(4) -0.010(4) -0.013(4)
N(201) 0.059(5) 0.038(4) 0.031(4) 0.004(4) -0.007(3) 0.007(4)
N(202) 0.082(6) 0.040(4) 0.045(4) 0.007(4) -0.008(4) -0.010(4)
N(203) 0.076(5) 0.043(4) 0.030(4) -0.004(5) -0.009(4) 0.003(4)
C(101) 0.051(6) 0.056(7) 0.027(5) -0.009(6) -0.001(5) -0.000(5)
C(102) 0.057(6) 0.063(7) 0.040(5) -0.001(6) -0.009(5) -0.008(5)
C(103) 0.030(5) 0.052(6) 0.037(5) -0.003(5) -0.009(4) 0.005(5)
C(104) 0.037(5) 0.052(7) 0.062(7) -0.004(5) -0.012(5) 0.014(5)
C(105) 0.054(7) 0.092(8) 0.040(7) -0.023(7) -0.011(5) 0.022(6)
C(106) 0.051(7) 0.102(9) 0.037(6) -0.008(7) -0.012(5) -0.005(7)
C(107) 0.051(6) 0.057(7) 0.065(8) -0.019(6) -0.009(6) -0.006(6)
C(108) 0.041(5) 0.062(7) 0.046(6) -0.007(6) -0.001(5) 0.004(5)
C(109) 0.049(6) 0.042(5) 0.029(5) 0.005(5) -0.005(5) 0.002(4)
C(201) 0.041(6) 0.031(6) 0.058(7) 0.001(5) -0.008(5) 0.001(5)
C(202) 0.052(6) 0.044(5) 0.042(6) 0.012(5) 0.001(5) -0.020(5)
C(203) 0.047(5) 0.022(5) 0.039(6) 0.004(4) -0.006(4) 0.013(4)
C(208) 0.034(5) 0.027(5) 0.055(6) -0.005(4) 0.003(5) 0.000(5)
C(207) 0.055(7) 0.066(8) 0.041(6) 0.014(6) -0.015(5) -0.001(6)
C(206) 0.085(9) 0.067(7) 0.045(6) 0.019(8) 0.006(6) 0.001(6)
C(205) 0.053(6) 0.067(8) 0.057(7) 0.000(6) 0.003(6) 0.025(6)
C(204) 0.054(6) 0.040(6) 0.043(6) 0.001(5) -0.002(5) 0.003(5)
C(209) 0.027(5) 0.033(5) 0.044(6) 0.000(5) -0.004(4) 0.002(4)

loop_
_atom_type_symbol
_atom_type_description
_atom_type_scat_dispersion_real
_atom_type_scat_dispersion_imag
_atom_type_scat_source
C C 0.018 0.009
;
International Tables for Crystallography
(1992, Vol. C, Tables 4.2.6.8 and 6.1.1.4)
;
H H 0.000 0.000
;
International Tables for Crystallography
(1992, Vol. C, Table 6.1.1.4)
;
Cl Cl 0.364 0.702
;
International Tables for Crystallography
(1992, Vol. C, Tables 4.2.6.8 and 6.1.1.4)
;
N N 0.031 0.018
;
International Tables for Crystallography
(1992, Vol. C, Tables 4.2.6.8 and 6.1.1.4)
;
O O 0.049 0.032
;
International Tables for Crystallography
(1992, Vol. C, Tables 4.2.6.8 and 6.1.1.4)
;

loop_
_geom_angle_atom_site_label_1
_geom_angle_atom_site_label_2
_geom_angle_atom_site_label_3
_geom_angle
C(101) N(101) C(109) 125.2(7)
C(201) N(201) C(209) 126.4(7)
O(101) C(101) N(101) 123.6(8)
O(101) C(101) C(102) 124.5(8)
N(101) C(101) C(102) 111.8(8)
C(101) C(102) C(103) 114.7(7)
C(102) C(103) C(104) 123.5(8)
C(102) C(103) C(108) 119.8(8)
C(104) C(103) C(108) 116.7(8)
Cl(101) C(104) C(103) 119.9(7)
Cl(101) C(104) C(105) 117.0(8)
C(103) C(104) C(105) 123.0(9)
C(104) C(105) C(106) 117.6(10)
C(105) C(106) C(107) 121.8(10)
C(106) C(107) C(108) 118.2(10)
Cl(102) C(108) C(103) 120.1(7)
Cl(102) C(108) C(107) 117.4(8)
C(103) C(108) C(107) 122.5(9)
N(101) C(109) N(102) 116.0(8)
N(101) C(109) N(103) 123.3(8)
N(102) C(109) N(103) 120.7(8)
O(201) C(201) N(201) 124.0(9)
O(201) C(201) C(202) 122.4(8)
N(201) C(201) C(202) 113.7(8)
C(201) C(202) C(203) 112.1(7)
C(202) C(203) C(208) 123.5(8)
C(202) C(203) C(204) 120.1(8)
C(208) C(203) C(204) 116.4(8)
Cl(202) C(208) C(203) 118.5(7)
Cl(202) C(208) C(207) 118.4(7)
C(203) C(208) C(207) 123.1(8)
C(208) C(207) C(206) 119.0(9)
C(207) C(206) C(205) 121.3(10)
C(206) C(205) C(204) 117.9(9)
Cl(201) C(204) C(203) 120.1(7)
Cl(201) C(204) C(205) 117.7(7)
C(203) C(204) C(205) 122.2(8)
N(201) C(209) N(202) 116.7(7)
N(201) C(209) N(203) 122.8(8)
N(202) C(209) N(203) 120.6(8)
C(101) N(101) H(106) 121.4
C(109) N(101) H(106) 113.1
C(109) N(102) H(107) 105.0
C(109) N(102) H(108) 120.9
H(107) N(102) H(108) 116.5
C(109) N(103) H(109) 118.7
C(109) N(103) H(110) 112.3
H(109) N(103) H(110) 125.4
C(201) N(201) H(206) 111.5
C(209) N(201) H(206) 121.1
C(209) N(202) H(207) 119.6
C(209) N(202) H(208) 106.3
H(207) N(202) H(208) 134.1
C(209) N(203) H(209) 128.8
C(209) N(203) H(210) 126.2
H(209) N(203) H(210) 105.0
C(101) C(102) H(101) 107.5
C(101) C(102) H(102) 109.1
C(103) C(102) H(101) 108.1
C(103) C(102) H(102) 107.9
H(101) C(102) H(102) 109.5
C(104) C(105) H(103) 120.8
C(106) C(105) H(103) 121.6
C(105) C(106) H(104) 118.6
C(107) C(106) H(104) 119.6
C(106) C(107) H(105) 120.6
C(108) C(107) H(105) 121.1
C(201) C(202) H(201) 109.0
C(201) C(202) H(202) 108.7
C(203) C(202) H(201) 108.7
C(203) C(202) H(202) 108.9
H(201) C(202) H(202) 109.5
C(208) C(207) H(203) 120.4
C(206) C(207) H(203) 120.6
C(207) C(206) H(204) 120.0
C(205) C(206) H(204) 118.7
C(206) C(205) H(205) 121.8
C(204) C(205) H(205) 120.2

loop_
_geom_bond_atom_site_label_1
_geom_bond_atom_site_label_2
_geom_bond_distance
Cl(101) C(104) 1.743(9)
Cl(102) C(108) 1.722(10)
Cl(202) C(208) 1.750(9)
Cl(201) C(204) 1.722(9)
O(101) C(101) 1.200(12)
O(201) C(201) 1.218(12)
N(101) C(101) 1.393(11)
N(101) C(109) 1.340(11)
N(102) C(109) 1.336(11)
N(103) C(109) 1.306(12)
N(201) C(201) 1.358(12)
N(201) C(209) 1.361(11)
N(202) C(209) 1.338(11)
N(203) C(209) 1.279(11)
C(101) C(102) 1.491(13)
C(102) C(103) 1.517(12)
C(103) C(104) 1.381(13)
C(103) C(108) 1.380(14)
C(104) C(105) 1.377(15)
C(105) C(106) 1.384(18)
C(106) C(107) 1.366(16)
C(107) C(108) 1.384(14)
C(201) C(202) 1.529(13)
C(202) C(203) 1.512(12)
C(203) C(208) 1.378(13)
C(203) C(204) 1.396(13)
C(208) C(207) 1.371(14)
C(207) C(206) 1.356(16)
C(206) C(205) 1.396(15)
C(205) C(204) 1.384(13)
N(101) H(106) 1.002
N(102) H(107) 0.953
N(102) H(108) 0.900
N(103) H(109) 0.914
N(103) H(110) 1.132
N(201) H(206) 1.155
N(202) H(207) 0.908
N(202) H(208) 0.807
N(203) H(209) 0.816
N(203) H(210) 0.874
C(102) H(101) 0.950
C(102) H(102) 0.950
C(105) H(103) 0.950
C(106) H(104) 0.950
C(107) H(105) 0.950
C(202) H(201) 0.950
C(202) H(202) 0.950
C(207) H(203) 0.950
C(206) H(204) 0.950
C(205) H(205) 0.950

loop_
_geom_torsion_atom_site_label_1
_geom_torsion_atom_site_label_2
_geom_torsion_atom_site_label_3
_geom_torsion_atom_site_label_4
_geom_torsion
C(101) N(101) C(109) N(102) -176.4(8)
C(101) N(101) C(109) N(103) 5.1(14)
C(109) N(101) C(101) O(101) -4.5(15)
C(109) N(101) C(101) C(102) 173.0(8)
C(201) N(201) C(209) N(202) -176.5(8)
C(201) N(201) C(209) N(203) 4.3(14)
C(209) N(201) C(201) O(201) 1.3(14)
C(209) N(201) C(201) C(202) -177.3(8)
O(101) C(101) C(102) C(103) -17.5(14)
N(101) C(101) C(102) C(103) 165.0(8)
C(101) C(102) C(103) C(104) 105.1(10)
C(101) C(102) C(103) C(108) -77.2(11)
C(102) C(103) C(104) Cl(101) -5.8(12)
C(102) C(103) C(104) C(105) 178.0(9)
C(102) C(103) C(108) Cl(102) 5.3(12)
C(102) C(103) C(108) C(107) -175.9(8)
C(104) C(103) C(108) Cl(102) -176.9(7)
C(104) C(103) C(108) C(107) 1.9(14)
C(108) C(103) C(104) Cl(101) 176.4(7)
C(108) C(103) C(104) C(105) 0.2(10)
Cl(101) C(104) C(105) C(106) -179.2(7)
C(103) C(104) C(105) C(106) -2.9(14)
C(104) C(105) C(106) C(107) 3.6(15)
C(105) C(106) C(107) C(108) -1.6(15)
C(106) C(107) C(108) Cl(102) 177.5(7)
C(106) C(107) C(108) C(103) -1.3(14)
O(201) C(201) C(202) C(203) 41.2(12)
N(201) C(201) C(202) C(203) -140.2(8)
C(201) C(202) C(203) C(208) -95.6(10)
C(201) C(202) C(203) C(204) 84.6(10)
C(202) C(203) C(208) Cl(202) 0.1(9)
C(202) C(203) C(208) C(207) -179.4(9)
C(202) C(203) C(204) Cl(201) -1.7(12)
C(202) C(203) C(204) C(205) 178.3(8)
C(208) C(203) C(204) Cl(201) 178.4(6)
C(208) C(203) C(204) C(205) -1.5(13)
C(204) C(203) C(208) Cl(202) -180.0(6)
C(204) C(203) C(208) C(207) 0.5(12)
Cl(202) C(208) C(207) C(206) -179.7(7)
C(203) C(208) C(207) C(206) -0.1(12)
C(208) C(207) C(206) C(205) 0.9(16)
C(207) C(206) C(205) C(204) -1.9(16)
C(206) C(205) C(204) Cl(201) -177.7(8)
C(206) C(205) C(204) C(203) 2.3(14)
